data_7036332
loop_
_publ_author_name
'Nakamura, Go'
'Kondo, Mio'
'Crisalli, Meredith'
'Lee, Sze Koon'
'Shibata, Akane'
'Ford, Peter C.'
'Masaoka, Shigeyuki'

_publ_section_title
;
 Syntheses and properties of phosphine-substituted ruthenium(ii)
 polypyridine complexes with nitrogen oxides.
;
_journal_issue 39
_journal_name_full 'Dalton transactions (Cambridge, England : 2003)'
_journal_page_first 17189
_journal_page_last 17200
_journal_paper_doi 10.1039/c5dt02994e
_journal_volume 44
_journal_year 2015
_chemical_formula_moiety 'C36 H27 N5 O2 P Ru, F6 P, C2 H3 N'
_chemical_formula_sum 'C38 H30 F6 N6 O2 P2 Ru'
_chemical_formula_weight 879.69
_chemical_name_common trans-NO2
_chemical_name_systematic
;
trans-NO2
;
_space_group_IT_number 14
_symmetry_cell_setting monoclinic
_symmetry_Int_Tables_number 14
_symmetry_space_group_name_Hall '-P 2yn'
_symmetry_space_group_name_H-M 'P 1 21/n 1'
_atom_sites_solution_hydrogens geom
_audit_creation_date 2015-08-25T10:38:16-00:00
_audit_creation_method 'WinGX routine CIF_UPDATE'
_audit_update_record
;
2015-08-25 deposited with the CCDC.
2015-08-28 downloaded from the CCDC.
;
_cell_angle_alpha 90
_cell_angle_beta 99.579(3)
_cell_angle_gamma 90
_cell_formula_units_Z 4
_cell_length_a 12.1909(17)
_cell_length_b 11.9003(17)
_cell_length_c 25.260(4)
_cell_measurement_reflns_used 120
_cell_measurement_temperature 100(2)
_cell_measurement_theta_max 21.2
_cell_measurement_theta_min 23.6
_cell_volume 3613.5(9)
_computing_data_collection 'APEX2 v2014.11'
_computing_molecular_graphics 'Ortep-3 for Windows (Farrugia, 1997)'
_computing_publication_material 'WinGX publication routines (Farrugia, 1999)'
_computing_structure_refinement 'SHELXL-2014 (Sheldrick, 2014)'
_computing_structure_solution 'SIR92 (Giacovazzo et al, 1993)'
_diffrn_ambient_temperature 100(2)
_diffrn_measured_fraction_theta_full 0.998
_diffrn_measured_fraction_theta_max 0.999
_diffrn_measurement_device_type 'bruker Kappa Apex II CCD'
_diffrn_measurement_method \w
_diffrn_radiation_monochromator graphite
_diffrn_radiation_type MoK\a
_diffrn_radiation_wavelength 0.71073
_diffrn_reflns_av_R_equivalents 0.0399
_diffrn_reflns_Laue_measured_fraction_full 0.998
_diffrn_reflns_Laue_measured_fraction_max 0.999
_diffrn_reflns_limit_h_max 15
_diffrn_reflns_limit_h_min -15
_diffrn_reflns_limit_k_max 14
_diffrn_reflns_limit_k_min -15
_diffrn_reflns_limit_l_max 31
_diffrn_reflns_limit_l_min -31
_diffrn_reflns_number 19588
_diffrn_reflns_point_group_measured_fraction_full 0.998
_diffrn_reflns_point_group_measured_fraction_max 0.999
_diffrn_reflns_theta_full 25.242
_diffrn_reflns_theta_max 26.729
_diffrn_reflns_theta_min 2.408
_exptl_absorpt_coefficient_mu 0.599
_exptl_absorpt_correction_T_max 0.7455
_exptl_absorpt_correction_T_min 0.6527
_exptl_absorpt_correction_type multi-scan
_exptl_absorpt_process_details sadabs
_exptl_crystal_colour red
_exptl_crystal_density_diffrn 1.617
_exptl_crystal_description needle
_exptl_crystal_F_000 1776
_exptl_crystal_size_max 0.3
_exptl_crystal_size_mid 0.05
_exptl_crystal_size_min 0.05
_refine_diff_density_max 3.964
_refine_diff_density_min -2.055
_refine_diff_density_rms 0.151
_refine_ls_extinction_method none
_refine_ls_goodness_of_fit_ref 1.032
_refine_ls_hydrogen_treatment constr
_refine_ls_matrix_type full
_refine_ls_number_parameters 491
_refine_ls_number_reflns 7665
_refine_ls_number_restraints 36
_refine_ls_restrained_S_all 1.136
_refine_ls_R_factor_all 0.0768
_refine_ls_R_factor_gt 0.0596
_refine_ls_shift/su_max 0.001
_refine_ls_shift/su_mean 0
_refine_ls_structure_factor_coef Fsqd
_refine_ls_weighting_details 'w=1/[\s^2^(Fo^2^)+(0.0891P)^2^+19.8725P] where P=(Fo^2^+2Fc^2^)/3'
_refine_ls_weighting_scheme calc
_refine_ls_wR_factor_gt 0.156
_refine_ls_wR_factor_ref 0.1678
_reflns_number_gt 6144
_reflns_number_total 7665
_reflns_threshold_expression 'I > 2\s(I)'
_cod_data_source_file c5dt02994e2.cif
_cod_data_source_block trans-NO2
_cod_depositor_comments 'Adding full bibliography for 7036332--7036334.cif.'
_cod_original_sg_symbol_H-M 'P 21/n'
_cod_database_code 7036332

loop_
_symmetry_equiv_pos_as_xyz
'x, y, z'
'-x+1/2, y+1/2, -z+1/2'
'-x, -y, -z'
'x-1/2, -y-1/2, z-1/2'

loop_
_atom_site_label
_atom_site_type_symbol
_atom_site_fract_x
_atom_site_fract_y
_atom_site_fract_z
_atom_site_U_iso_or_equiv
_atom_site_adp_type
_atom_site_occupancy
_atom_site_calc_flag
N1 N 0.9124(3) 0.6519(3) 0.58964(15) 0.0111(6) Uani 1 d
N2 N 0.8260(3) 0.6423(3) 0.48926(15) 0.0096(8) Uani 1 d
N3 N 0.7925(3) 0.8504(3) 0.46111(15) 0.0099(8) Uani 1 d
N5 N 1.0122(3) 0.7953(3) 0.51891(15) 0.0111(6) Uani 1 d
O1 O 1.0299(3) 0.7864(3) 0.47380(15) 0.0237(8) Uani 1 d
O2 O 1.0886(3) 0.8029(3) 0.55824(15) 0.0222(8) Uani 1 d
P1 P 0.67861(10) 0.75993(10) 0.56489(4) 0.0088(2) Uani 1 d
Ru1 Ru 0.84625(3) 0.77650(3) 0.53556(2) 0.00768(13) Uani 1 d
C1 C 0.9678(4) 0.6647(4) 0.63973(18) 0.0141(10) Uani 1 d
H1 H 0.979 0.7386 0.6539 0.017 Uiso 1 calc
C2 C 1.0095(4) 0.5743(5) 0.67186(19) 0.0188(11) Uani 1 d
H2 H 1.0482 0.5862 0.7073 0.023 Uiso 1 calc
C3 C 0.9933(4) 0.4664(5) 0.6512(2) 0.0203(11) Uani 1 d
H3 H 1.0185 0.4031 0.6728 0.024 Uiso 1 calc
C4 C 0.9402(4) 0.4521(4) 0.5988(2) 0.0170(10) Uani 1 d
H4 H 0.9302 0.379 0.5836 0.02 Uiso 1 calc
C5 C 0.9017(4) 0.5455(4) 0.56868(18) 0.0109(9) Uani 1 d
C6 C 0.8512(4) 0.5399(4) 0.51128(18) 0.0106(9) Uani 1 d
C7 C 0.8343(4) 0.4440(4) 0.48018(19) 0.0146(10) Uani 1 d
H7 H 0.852 0.3721 0.4956 0.017 Uiso 1 calc
C8 C 0.7911(4) 0.4543(4) 0.4259(2) 0.0167(10) Uani 1 d
H8 H 0.7775 0.3891 0.404 0.02 Uiso 1 calc
C9 C 0.7677(4) 0.5604(4) 0.40367(19) 0.0162(10) Uani 1 d
H9 H 0.7398 0.5684 0.3665 0.019 Uiso 1 calc
C10 C 0.7857(4) 0.6545(4) 0.43641(18) 0.0120(9) Uani 1 d
C11 C 0.7683(4) 0.7731(4) 0.42020(18) 0.0116(9) Uani 1 d
C12 C 0.7325(4) 0.8068(5) 0.3678(2) 0.0180(10) Uani 1 d
H12 H 0.7139 0.7525 0.3402 0.022 Uiso 1 calc
C13 C 0.7236(4) 0.9215(5) 0.3556(2) 0.0211(11) Uani 1 d
H13 H 0.6987 0.946 0.3198 0.025 Uiso 1 calc
C14 C 0.7516(4) 0.9983(4) 0.3964(2) 0.0170(10) Uani 1 d
H14 H 0.7475 1.0766 0.389 0.02 Uiso 1 calc
C15 C 0.7859(4) 0.9597(4) 0.44856(19) 0.0131(9) Uani 1 d
H15 H 0.8053 1.0132 0.4764 0.016 Uiso 1 calc
C16 C 0.9434(4) 0.9936(4) 0.59059(18) 0.0138(9) Uani 1 d
H16 H 0.9953 0.9842 0.5667 0.017 Uiso 1 calc
C17 C 0.9588(4) 1.0852(4) 0.62604(19) 0.0154(10) Uani 1 d
H17 H 1.0201 1.1345 0.6262 0.018 Uiso 1 calc
C18 C 0.8850(4) 1.1026(4) 0.66024(19) 0.0166(10) Uani 1 d
H18 H 0.8941 1.1641 0.6846 0.02 Uiso 1 calc
C19 C 0.7941(4) 1.0272(4) 0.65887(18) 0.0129(9) Uani 1 d
C20 C 0.7142(4) 1.0401(4) 0.69291(18) 0.0155(10) Uani 1 d
H20 H 0.7199 1.1013 0.7174 0.019 Uiso 1 calc
C21 C 0.6287(4) 0.9652(4) 0.69098(19) 0.0166(10) Uani 1 d
H21 H 0.5767 0.9735 0.7149 0.02 Uiso 1 calc
C22 C 0.6169(4) 0.8758(4) 0.65380(18) 0.0156(10) Uani 1 d
H22 H 0.5562 0.8251 0.6524 0.019 Uiso 1 calc
C23 C 0.6927(4) 0.8614(4) 0.61955(17) 0.0105(9) Uani 1 d
C24 C 0.7846(4) 0.9361(4) 0.62210(17) 0.0102(9) Uani 1 d
C25 C 0.5412(4) 0.7926(4) 0.52666(18) 0.0113(9) Uani 1 d
C26 C 0.4453(4) 0.7625(4) 0.54738(19) 0.0127(9) Uani 1 d
H26 H 0.4517 0.7223 0.5803 0.015 Uiso 1 calc
C27 C 0.3406(4) 0.7918(4) 0.5195(2) 0.0148(10) Uani 1 d
H27 H 0.2757 0.7736 0.534 0.018 Uiso 1 calc
C28 C 0.3311(4) 0.8475(4) 0.47049(19) 0.0154(10) Uani 1 d
H28 H 0.2596 0.8655 0.4512 0.018 Uiso 1 calc
C29 C 0.4251(4) 0.8766(4) 0.4498(2) 0.0154(10) Uani 1 d
H29 H 0.4182 0.9147 0.4164 0.018 Uiso 1 calc
C30 C 0.5300(4) 0.8501(4) 0.47797(19) 0.0144(10) Uani 1 d
H30 H 0.5945 0.8713 0.4639 0.017 Uiso 1 calc
C31 C 0.6577(4) 0.6223(4) 0.59308(18) 0.0116(9) Uani 1 d
C32 C 0.6982(4) 0.5949(4) 0.64652(19) 0.0163(10) Uani 1 d
H32 H 0.7284 0.6517 0.6711 0.02 Uiso 1 calc
C33 C 0.6942(5) 0.4838(5) 0.66354(19) 0.0201(11) Uani 1 d
H33 H 0.7224 0.465 0.6998 0.024 Uiso 1 calc
C34 C 0.6494(4) 0.4006(4) 0.6281(2) 0.0195(11) Uani 1 d
H34 H 0.6472 0.325 0.64 0.023 Uiso 1 calc
C35 C 0.6078(4) 0.4275(4) 0.57526(19) 0.0153(10) Uani 1 d
H35 H 0.5755 0.3708 0.5511 0.018 Uiso 1 calc
C36 C 0.6133(4) 0.5375(4) 0.55766(18) 0.0125(9) Uani 1 d
H36 H 0.5865 0.5553 0.5211 0.015 Uiso 1 calc
C37 C 0.5488(6) 0.3410(6) 0.7443(2) 0.0322(14) Uani 1 d
C38 C 0.4665(6) 0.4310(6) 0.7328(3) 0.0433(17) Uani 1 d
H38A H 0.5006 0.5028 0.7455 0.065 Uiso 1 calc
H38B H 0.4034 0.4154 0.7512 0.065 Uiso 1 calc
H38C H 0.4404 0.4351 0.694 0.065 Uiso 1 calc
F1 F 0.4384(9) 0.6938(6) 0.6995(4) 0.158(3) Uani 1 d
F2 F 0.2899(5) 0.6220(5) 0.7242(3) 0.087(2) Uani 1 d
F3 F 0.4030(6) 0.7254(6) 0.7755(3) 0.111(2) Uani 1 d
F4 F 0.3867(3) 0.8661(3) 0.7144(2) 0.0547(12) Uani 1 d
F5 F 0.2351(7) 0.7892(7) 0.7379(4) 0.131(3) Uani 1 d
F6 F 0.2726(9) 0.7590(6) 0.6637(3) 0.165(4) Uani 1 d
N4 N 0.8618(3) 0.9194(3) 0.58794(14) 0.0098(8) Uani 1 d
N6 N 0.6140(6) 0.2724(5) 0.7536(2) 0.0491(17) Uani 1 d
P2 P 0.33691(13) 0.74539(13) 0.71973(6) 0.0246(3) Uani 1 d

loop_
_atom_site_aniso_label
_atom_site_aniso_U_11
_atom_site_aniso_U_22
_atom_site_aniso_U_33
_atom_site_aniso_U_23
_atom_site_aniso_U_13
_atom_site_aniso_U_12
N1 0.0093(13) 0.0082(13) 0.0143(13) -0.0027(11) -0.0027(10) 0.0048(11)
N2 0.0061(17) 0.0087(19) 0.0144(18) -0.0026(15) 0.0031(14) -0.0005(15)
N3 0.0076(18) 0.0099(19) 0.0130(17) -0.0011(15) 0.0038(14) -0.0005(15)
N5 0.0093(13) 0.0082(13) 0.0143(13) -0.0027(11) -0.0027(10) 0.0048(11)
O1 0.0201(19) 0.023(2) 0.029(2) 0.0070(16) 0.0081(16) 0.0046(16)
O2 0.0140(18) 0.021(2) 0.031(2) -0.0023(16) 0.0015(15) 0.0023(15)
P1 0.0086(5) 0.0085(6) 0.0094(5) -0.0007(4) 0.0016(4) -0.0006(4)
Ru1 0.00700(19) 0.0067(2) 0.00940(18) -0.00053(13) 0.00157(12) -0.00005(14)
C1 0.014(2) 0.017(3) 0.011(2) -0.0009(18) 0.0009(17) 0.0002(19)
C2 0.016(2) 0.026(3) 0.012(2) 0.004(2) -0.0023(18) 0.001(2)
C3 0.020(3) 0.022(3) 0.019(2) 0.010(2) 0.003(2) 0.007(2)
C4 0.016(2) 0.015(3) 0.021(2) 0.004(2) 0.0050(19) 0.003(2)
C5 0.009(2) 0.010(2) 0.014(2) -0.0005(18) 0.0036(17) -0.0021(18)
C6 0.008(2) 0.009(2) 0.016(2) 0.0009(18) 0.0041(17) -0.0004(17)
C7 0.012(2) 0.011(2) 0.021(2) 0.0015(19) 0.0029(18) 0.0000(19)
C8 0.017(2) 0.013(2) 0.020(2) -0.007(2) 0.0020(19) 0.000(2)
C9 0.015(2) 0.020(3) 0.013(2) -0.0036(19) 0.0009(18) 0.000(2)
C10 0.007(2) 0.017(2) 0.012(2) -0.0011(18) 0.0026(16) -0.0004(18)
C11 0.009(2) 0.013(2) 0.012(2) -0.0008(18) 0.0013(16) -0.0009(18)
C12 0.020(3) 0.018(3) 0.015(2) 0.000(2) 0.0037(19) 0.002(2)
C13 0.023(3) 0.022(3) 0.018(2) 0.007(2) 0.002(2) -0.002(2)
C14 0.014(2) 0.014(2) 0.023(2) 0.006(2) 0.0024(19) 0.002(2)
C15 0.010(2) 0.011(2) 0.018(2) 0.0003(18) 0.0028(18) 0.0010(18)
C16 0.014(2) 0.012(2) 0.016(2) 0.0009(18) 0.0034(18) 0.0003(19)
C17 0.012(2) 0.013(2) 0.020(2) -0.0031(19) 0.0014(18) -0.0056(19)
C18 0.023(3) 0.009(2) 0.016(2) -0.0026(19) -0.0019(19) 0.002(2)
C19 0.013(2) 0.011(2) 0.013(2) 0.0015(18) -0.0022(17) 0.0023(18)
C20 0.020(2) 0.015(2) 0.012(2) -0.0026(18) 0.0012(18) 0.004(2)
C21 0.017(2) 0.020(3) 0.014(2) -0.002(2) 0.0063(18) 0.003(2)
C22 0.015(2) 0.016(3) 0.015(2) -0.0001(19) 0.0031(18) -0.003(2)
C23 0.014(2) 0.008(2) 0.010(2) 0.0002(17) 0.0022(17) 0.0019(18)
C24 0.011(2) 0.008(2) 0.011(2) 0.0012(17) -0.0003(16) 0.0026(17)
C25 0.008(2) 0.008(2) 0.016(2) -0.0022(17) -0.0016(17) -0.0001(17)
C26 0.011(2) 0.010(2) 0.017(2) 0.0011(18) 0.0021(18) 0.0002(18)
C27 0.011(2) 0.013(2) 0.021(2) -0.0029(19) 0.0042(18) -0.0001(19)
C28 0.011(2) 0.012(2) 0.021(2) -0.0048(19) -0.0020(18) 0.0030(19)
C29 0.015(2) 0.011(2) 0.020(2) 0.0018(19) 0.0000(19) 0.0035(19)
C30 0.011(2) 0.012(2) 0.020(2) -0.0007(19) 0.0034(18) -0.0010(19)
C31 0.010(2) 0.011(2) 0.014(2) 0.0009(18) 0.0039(17) -0.0016(18)
C32 0.017(2) 0.016(3) 0.016(2) -0.0007(19) 0.0051(19) -0.003(2)
C33 0.027(3) 0.020(3) 0.013(2) 0.002(2) 0.002(2) -0.003(2)
C34 0.026(3) 0.012(2) 0.021(2) 0.003(2) 0.005(2) -0.003(2)
C35 0.016(2) 0.012(2) 0.018(2) -0.0042(19) 0.0039(19) -0.0033(19)
C36 0.011(2) 0.012(2) 0.013(2) 0.0002(18) -0.0004(17) 0.0004(18)
C37 0.046(4) 0.025(3) 0.027(3) 0.000(3) 0.010(3) -0.007(3)
C38 0.033(4) 0.042(4) 0.050(4) -0.007(3) -0.008(3) -0.003(3)
F1 0.226(7) 0.068(4) 0.232(7) 0.039(5) 0.191(6) 0.031(5)
F2 0.067(3) 0.058(3) 0.122(4) 0.059(3) -0.028(3) -0.029(3)
F3 0.126(4) 0.077(3) 0.100(4) 0.014(3) -0.070(3) -0.001(3)
F4 0.038(2) 0.025(2) 0.099(3) 0.007(2) 0.004(2) -0.0031(18)
F5 0.119(4) 0.122(5) 0.166(5) 0.025(4) 0.066(4) 0.043(4)
F6 0.261(8) 0.087(5) 0.101(5) 0.046(4) -0.104(5) -0.076(5)
N4 0.0081(18) 0.0102(19) 0.0104(17) 0.0004(15) -0.0009(14) -0.0003(15)
N6 0.085(5) 0.035(3) 0.034(3) 0.010(3) 0.030(3) 0.010(4)
P2 0.0286(8) 0.0264(8) 0.0177(6) 0.0048(6) 0.0010(6) -0.0054(6)

loop_
_atom_type_symbol
_atom_type_description
_atom_type_scat_dispersion_real
_atom_type_scat_dispersion_imag
_atom_type_scat_source
C C 0.0033 0.0016 'International Tables Vol C Tables 4.2.6.8 and 6.1.1.4'
H H 0 0 'International Tables Vol C Tables 4.2.6.8 and 6.1.1.4'
N N 0.0061 0.0033 'International Tables Vol C Tables 4.2.6.8 and 6.1.1.4'
O O 0.0106 0.006 'International Tables Vol C Tables 4.2.6.8 and 6.1.1.4'
F F 0.0171 0.0103 'International Tables Vol C Tables 4.2.6.8 and 6.1.1.4'
P P 0.1023 0.0942 'International Tables Vol C Tables 4.2.6.8 and 6.1.1.4'
Ru Ru -1.2594 0.8363 'International Tables Vol C Tables 4.2.6.8 and 6.1.1.4'

loop_
_geom_angle_atom_site_label_1
_geom_angle_atom_site_label_2
_geom_angle_atom_site_label_3
_geom_angle
C1 N1 C5 118.1(4)
C1 N1 Ru1 128.1(3)
C5 N1 Ru1 113.7(3)
C10 N2 C6 121.5(4)
C10 N2 Ru1 119.2(3)
C6 N2 Ru1 119.2(3)
C15 N3 C11 118.3(4)
C15 N3 Ru1 128.5(3)
C11 N3 Ru1 113.0(3)
O1 N5 O2 122.4(4)
O1 N5 Ru1 120.1(3)
O2 N5 Ru1 117.0(3)
C31 P1 C23 107.6(2)
C31 P1 C25 102.8(2)
C23 P1 C25 102.8(2)
C31 P1 Ru1 113.18(15)
C23 P1 Ru1 102.17(15)
C25 P1 Ru1 126.68(16)
N2 Ru1 N3 79.43(15)
N2 Ru1 N1 79.00(16)
N3 Ru1 N1 157.20(15)
N2 Ru1 N4 177.11(15)
N3 Ru1 N4 101.83(15)
N1 Ru1 N4 100.07(15)
N2 Ru1 N5 89.86(15)
N3 Ru1 N5 86.79(14)
N1 Ru1 N5 85.88(15)
N4 Ru1 N5 92.80(14)
N2 Ru1 P1 95.24(11)
N3 Ru1 P1 99.49(10)
N1 Ru1 P1 89.74(11)
N4 Ru1 P1 82.00(11)
N5 Ru1 P1 172.53(10)
N1 C1 C2 122.7(5)
N1 C1 H1 118.7
C2 C1 H1 118.7
C3 C2 C1 118.8(5)
C3 C2 H2 120.6
C1 C2 H2 120.6
C4 C3 C2 119.2(5)
C4 C3 H3 120.4
C2 C3 H3 120.4
C5 C4 C3 119.3(5)
C5 C4 H4 120.4
C3 C4 H4 120.4
N1 C5 C4 121.9(4)
N1 C5 C6 114.7(4)
C4 C5 C6 123.4(4)
N2 C6 C7 120.5(4)
N2 C6 C5 113.0(4)
C7 C6 C5 126.4(4)
C6 C7 C8 119.0(5)
C6 C7 H7 120.5
C8 C7 H7 120.5
C7 C8 C9 119.7(5)
C7 C8 H8 120.1
C9 C8 H8 120.1
C10 C9 C8 119.4(4)
C10 C9 H9 120.3
C8 C9 H9 120.3
N2 C10 C9 119.8(4)
N2 C10 C11 112.9(4)
C9 C10 C11 127.3(4)
N3 C11 C12 121.2(5)
N3 C11 C10 115.3(4)
C12 C11 C10 123.5(4)
C11 C12 C13 119.6(5)
C11 C12 H12 120.2
C13 C12 H12 120.2
C14 C13 C12 118.9(5)
C14 C13 H13 120.6
C12 C13 H13 120.6
C13 C14 C15 119.2(5)
C13 C14 H14 120.4
C15 C14 H14 120.4
N3 C15 C14 122.8(5)
N3 C15 H15 118.6
C14 C15 H15 118.6
N4 C16 C17 124.8(4)
N4 C16 H16 117.6
C17 C16 H16 117.6
C18 C17 C16 119.3(5)
C18 C17 H17 120.3
C16 C17 H17 120.3
C17 C18 C19 118.9(4)
C17 C18 H18 120.6
C19 C18 H18 120.6
C20 C19 C24 119.5(4)
C20 C19 C18 122.0(4)
C24 C19 C18 118.4(4)
C21 C20 C19 120.5(4)
C21 C20 H20 119.7
C19 C20 H20 119.7
C20 C21 C22 120.5(4)
C20 C21 H21 119.7
C22 C21 H21 119.7
C23 C22 C21 120.4(5)
C23 C22 H22 119.8
C21 C22 H22 119.8
C22 C23 C24 120.0(4)
C22 C23 P1 124.7(4)
C24 C23 P1 115.0(3)
N4 C24 C19 121.7(4)
N4 C24 C23 119.4(4)
C19 C24 C23 119.0(4)
C30 C25 C26 119.3(4)
C30 C25 P1 121.0(4)
C26 C25 P1 119.6(4)
C27 C26 C25 119.8(4)
C27 C26 H26 120.1
C25 C26 H26 120.1
C28 C27 C26 120.1(4)
C28 C27 H27 120
C26 C27 H27 120
C29 C28 C27 120.3(4)
C29 C28 H28 119.9
C27 C28 H28 119.9
C28 C29 C30 120.0(5)
C28 C29 H29 120
C30 C29 H29 120
C29 C30 C25 120.5(4)
C29 C30 H30 119.7
C25 C30 H30 119.7
C36 C31 C32 119.2(4)
C36 C31 P1 117.6(3)
C32 C31 P1 122.5(4)
C33 C32 C31 119.6(5)
C33 C32 H32 120.2
C31 C32 H32 120.2
C34 C33 C32 120.6(5)
C34 C33 H33 119.7
C32 C33 H33 119.7
C35 C34 C33 120.0(5)
C35 C34 H34 120
C33 C34 H34 120
C34 C35 C36 119.9(5)
C34 C35 H35 120.1
C36 C35 H35 120.1
C35 C36 C31 120.7(4)
C35 C36 H36 119.6
C31 C36 H36 119.6
N6 C37 C38 178.9(8)
C37 C38 H38A 109.5
C37 C38 H38B 109.5
H38A C38 H38B 109.5
C37 C38 H38C 109.5
H38A C38 H38C 109.5
H38B C38 H38C 109.5
C16 N4 C24 116.9(4)
C16 N4 Ru1 123.3(3)
C24 N4 Ru1 119.8(3)
F5 P2 F6 85.5(6)
F5 P2 F3 96.3(5)
F6 P2 F3 177.0(5)
F5 P2 F1 176.6(6)
F6 P2 F1 93.0(7)
F3 P2 F1 85.1(6)
F5 P2 F4 93.4(4)
F6 P2 F4 88.3(3)
F3 P2 F4 94.0(3)
F1 P2 F4 89.6(3)
F5 P2 F2 88.4(4)
F6 P2 F2 91.6(3)
F3 P2 F2 86.1(3)
F1 P2 F2 88.5(4)
F4 P2 F2 178.1(3)

loop_
_geom_bond_atom_site_label_1
_geom_bond_atom_site_label_2
_geom_bond_distance
N1 C1 1.340(6)
N1 C5 1.371(6)
N1 Ru1 2.085(4)
N2 C10 1.351(6)
N2 C6 1.354(6)
N2 Ru1 1.971(4)
N3 C15 1.337(6)
N3 C11 1.378(6)
N3 Ru1 2.081(4)
N5 O1 1.199(5)
N5 O2 1.246(5)
N5 Ru1 2.146(4)
P1 C31 1.821(5)
P1 C23 1.821(5)
P1 C25 1.831(5)
P1 Ru1 2.2952(12)
Ru1 N4 2.143(4)
C1 C2 1.392(7)
C1 H1 0.95
C2 C3 1.388(8)
C2 H2 0.95
C3 C4 1.385(7)
C3 H3 0.95
C4 C5 1.383(7)
C4 H4 0.95
C5 C6 1.479(6)
C6 C7 1.381(7)
C7 C8 1.391(7)
C7 H7 0.95
C8 C9 1.392(7)
C8 H8 0.95
C9 C10 1.388(7)
C9 H9 0.95
C10 C11 1.475(7)
C11 C12 1.384(7)
C12 C13 1.399(7)
C12 H12 0.95
C13 C14 1.376(8)
C13 H13 0.95
C14 C15 1.394(7)
C14 H14 0.95
C15 H15 0.95
C16 N4 1.324(6)
C16 C17 1.403(7)
C16 H16 0.95
C17 C18 1.363(7)
C17 H17 0.95
C18 C19 1.422(7)
C18 H18 0.95
C19 C20 1.411(7)
C19 C24 1.419(6)
C20 C21 1.366(7)
C20 H20 0.95
C21 C22 1.411(7)
C21 H21 0.95
C22 C23 1.378(6)
C22 H22 0.95
C23 C24 1.423(6)
C24 N4 1.393(6)
C25 C30 1.394(7)
C25 C26 1.404(6)
C26 C27 1.395(7)
C26 H26 0.95
C27 C28 1.392(7)
C27 H27 0.95
C28 C29 1.380(7)
C28 H28 0.95
C29 C30 1.392(7)
C29 H29 0.95
C30 H30 0.95
C31 C36 1.397(7)
C31 C32 1.397(7)
C32 C33 1.393(7)
C32 H32 0.95
C33 C34 1.385(7)
C33 H33 0.95
C34 C35 1.384(7)
C34 H34 0.95
C35 C36 1.388(7)
C35 H35 0.95
C36 H36 0.95
C37 N6 1.136(9)
C37 C38 1.464(10)
C38 H38A 0.98
C38 H38B 0.98
C38 H38C 0.98
F1 P2 1.543(7)
F2 P2 1.586(5)
F3 P2 1.520(6)
F4 P2 1.574(4)
F5 P2 1.487(8)
F6 P2 1.507(6)
